data_7232310
loop_
_publ_author_name
'Fan, Yanru'
'Li, Xiao'
'Gao, Kuan'
'Liu, Yu'
'Meng, Xiangru'
'Wu, Jie'
'Hou, Hongwei'

_publ_section_title
;
 Co(ii)-cluster-based metal--organic frameworks as efficient heterogeneous
 catalysts for selective oxidation of arylalkanes
;
_journal_issue 10
_journal_name_full CrystEngComm
_journal_page_first 1666
_journal_paper_doi 10.1039/C8CE02151A
_journal_volume 21
_journal_year 2019
_chemical_formula_sum 'C68 H68 Co2 N8 O13'
_chemical_formula_weight 1323.16
_space_group_crystal_system monoclinic
_space_group_IT_number 4
_space_group_name_Hall 'P 2yb'
_space_group_name_H-M_alt 'P 1 21 1'
_symmetry_space_group_name_Hall 'P 2yb'
_symmetry_space_group_name_H-M 'P 1 21 1'
_atom_sites_solution_hydrogens mixed
_audit_creation_method SHELXL-2014/7
_audit_update_record
;
2018-12-03 deposited with the CCDC.
2019-02-04 downloaded from the CCDC.
;
_cell_angle_alpha 90
_cell_angle_beta 96.7800(10)
_cell_angle_gamma 90
_cell_formula_units_Z 2
_cell_length_a 10.6338(4)
_cell_length_b 22.9546(9)
_cell_length_c 12.9795(4)
_cell_measurement_reflns_used 9944
_cell_measurement_temperature 298(2)
_cell_measurement_theta_max 27.42
_cell_measurement_theta_min 2.21
_cell_volume 3146.1(2)
_computing_cell_refinement 'Bruker SAINT'
_computing_data_collection 'Bruker D8 VENTURE'
_computing_data_reduction "'Bruker SAINT"
_computing_structure_refinement 'SHELXL-2014/7 (Sheldrick, 2018)'
_computing_structure_solution 'SHELXS-97 (Sheldrick, 2008)'
_diffrn_ambient_temperature 298(2)
_diffrn_measured_fraction_theta_full 0.999
_diffrn_measured_fraction_theta_max 0.998
_diffrn_measurement_device_type 'Bruker D8 VENTURE PHOTON'
_diffrn_measurement_method '\f and \w scans'
_diffrn_radiation_type MoK\a
_diffrn_radiation_wavelength 0.71073
_diffrn_reflns_av_R_equivalents 0.0520
_diffrn_reflns_av_unetI/netI 0.0315
_diffrn_reflns_Laue_measured_fraction_full 0.999
_diffrn_reflns_Laue_measured_fraction_max 0.998
_diffrn_reflns_limit_h_max 13
_diffrn_reflns_limit_h_min -13
_diffrn_reflns_limit_k_max 29
_diffrn_reflns_limit_k_min -29
_diffrn_reflns_limit_l_max 16
_diffrn_reflns_limit_l_min -16
_diffrn_reflns_number 126860
_diffrn_reflns_point_group_measured_fraction_full 0.999
_diffrn_reflns_point_group_measured_fraction_max 0.998
_diffrn_reflns_theta_full 25.242
_diffrn_reflns_theta_max 27.596
_diffrn_reflns_theta_min 2.123
_diffrn_source 'fine-focus sealed tube'
_exptl_absorpt_coefficient_mu 0.599
_exptl_absorpt_correction_type multi-scan
_exptl_absorpt_process_details 'SADABS(Bruker 2000)'
_exptl_crystal_colour pink
_exptl_crystal_density_diffrn 1.397
_exptl_crystal_description strip
_exptl_crystal_F_000 1380
_exptl_crystal_size_max 0.300
_exptl_crystal_size_mid 0.250
_exptl_crystal_size_min 0.210
_exptl_transmission_factor_max 0.7456
_exptl_transmission_factor_min 0.6637
_refine_diff_density_max 0.699
_refine_diff_density_min -0.521
_refine_diff_density_rms 0.050
_refine_ls_abs_structure_details
;
 Refined as an inversion twin.
;
_refine_ls_abs_structure_Flack 0.428(13)
_refine_ls_extinction_method none
_refine_ls_goodness_of_fit_ref 0.986
_refine_ls_hydrogen_treatment constr
_refine_ls_matrix_type full
_refine_ls_number_parameters 825
_refine_ls_number_reflns 14532
_refine_ls_number_restraints 14
_refine_ls_restrained_S_all 1.005
_refine_ls_R_factor_all 0.0553
_refine_ls_R_factor_gt 0.0389
_refine_ls_shift/su_max 0.001
_refine_ls_shift/su_mean 0.000
_refine_ls_structure_factor_coef Fsqd
_refine_ls_weighting_details 'w=1/[\s^2^(Fo^2^)+(0.0640P)^2^+0.9458P] where P=(Fo^2^+2Fc^2^)/3'
_refine_ls_weighting_scheme calc
_refine_ls_wR_factor_gt 0.0961
_refine_ls_wR_factor_ref 0.1049
_reflns_Friedel_coverage 0.952
_reflns_Friedel_fraction_full 0.999
_reflns_Friedel_fraction_max 0.998
_reflns_number_gt 11962
_reflns_number_total 14532
_reflns_threshold_expression 'I > 2\s(I)'
_cod_data_source_file c8ce02151a2.cif
_cod_data_source_block a
_cod_depositor_comments 'Adding full bibliography for 7232309--7232311.cif.'
_cod_database_code 7232310
_shelx_shelxl_version_number 2014/7
_shelx_space_group_comment
;
The symmetry employed for this shelxl refinement is uniquely defined
by the following loop, which should always be used as a source of
symmetry information in preference to the above space-group names.
They are only intended as comments.
;
_shelx_estimated_absorpt_t_min 0.753
_shelx_estimated_absorpt_t_max 0.817

loop_
_space_group_symop_operation_xyz
'x, y, z'
'-x, y+1/2, -z'

loop_
_atom_site_label
_atom_site_type_symbol
_atom_site_fract_x
_atom_site_fract_y
_atom_site_fract_z
_atom_site_U_iso_or_equiv
_atom_site_adp_type
_atom_site_occupancy
_atom_site_site_symmetry_order
_atom_site_calc_flag
_atom_site_refinement_flags_posn
_atom_site_refinement_flags_adp
Co1 Co 0.07380(4) -0.06297(2) 0.39851(3) 0.02873(12) Uani 1 1 d . .
Co2 Co -0.19460(4) -0.06286(2) -0.37198(3) 0.02924(12) Uani 1 1 d . .
O1 O 0.1351(3) -0.07832(13) 0.24415(19) 0.0382(7) Uani 1 1 d . .
O2 O 0.2424(3) -0.01817(14) 0.3519(2) 0.0396(7) Uani 1 1 d . .
O3 O 0.3677(3) 0.39407(15) 0.32846(19) 0.0424(7) Uani 1 1 d . .
O4 O 0.2461(2) 0.44477(13) 0.21485(17) 0.0318(6) Uani 1 1 d . .
O5 O 0.0841(3) 0.38730(14) -0.3703(2) 0.0384(7) Uani 1 1 d . .
O6 O 0.2209(3) 0.41369(17) -0.4791(2) 0.0522(9) Uani 1 1 d . .
O7 O 0.0974(3) -0.02841(15) -0.45785(19) 0.0436(7) Uani 1 1 d . .
O8 O -0.0310(2) -0.01747(13) -0.33592(19) 0.0353(6) Uani 1 1 d . .
N1 N 0.5975(3) 0.33388(14) -0.0928(2) 0.0271(6) Uani 1 1 d . .
N2 N 0.4893(3) 0.02845(14) -0.0653(2) 0.0281(7) Uani 1 1 d . .
N3 N 0.0951(4) 0.35988(16) 0.3221(3) 0.0395(8) Uani 1 1 d . .
N4 N -0.0441(3) 0.00773(15) 0.3372(2) 0.0344(8) Uani 1 1 d . .
N5 N 0.1877(3) -0.13521(16) 0.4534(2) 0.0351(7) Uani 1 1 d . .
N6 N 0.2973(3) -0.48394(19) 0.4081(3) 0.0418(9) Uani 1 1 d . .
C1 C 0.0756(3) -0.01840(17) -0.3663(3) 0.0282(8) Uani 1 1 d . .
C2 C 0.1884(4) -0.00558(17) -0.2886(3) 0.0300(8) Uani 1 1 d . .
C3 C 0.1788(3) -0.01070(17) -0.1829(3) 0.0285(8) Uani 1 1 d . .
H3 H 0.1026 -0.0213 -0.1596 0.034 Uiso 1 1 calc R U
C4 C 0.2852(3) 0.00036(17) -0.1129(3) 0.0267(7) Uani 1 1 d . .
C5 C 0.3985(3) 0.01933(17) -0.1490(3) 0.0267(8) Uani 1 1 d . .
C6 C 0.4084(4) 0.0249(2) -0.2544(3) 0.0368(9) Uani 1 1 d . .
H6 H 0.4835 0.0371 -0.2778 0.044 Uiso 1 1 calc R U
C7 C 0.3030(4) 0.0118(2) -0.3230(3) 0.0354(9) Uani 1 1 d . .
H7 H 0.3079 0.0145 -0.3938 0.042 Uiso 1 1 calc R U
C8 C 0.3111(3) -0.00353(16) -0.0005(2) 0.0246(7) Uani 1 1 d . .
C9 C 0.4377(3) 0.01512(17) 0.0253(3) 0.0255(8) Uani 1 1 d . .
C10 C 0.4931(4) 0.01676(19) 0.1276(3) 0.0318(8) Uani 1 1 d . .
H10 H 0.5763 0.0292 0.1445 0.038 Uiso 1 1 calc R U
C11 C 0.4204(4) -0.00072(19) 0.2033(3) 0.0341(9) Uani 1 1 d . .
H11 H 0.4548 0.0011 0.2725 0.041 Uiso 1 1 calc R U
C12 C 0.2964(4) -0.02110(17) 0.1792(3) 0.0292(8) Uani 1 1 d . .
C13 C 0.2414(3) -0.02314(17) 0.0765(3) 0.0283(8) Uani 1 1 d . .
H13 H 0.1596 -0.0374 0.0599 0.034 Uiso 1 1 calc R U
C14 C 0.2220(4) -0.04077(18) 0.2633(3) 0.0310(8) Uani 1 1 d . .
C15 C 0.6182(3) 0.04664(17) -0.0724(3) 0.0293(8) Uani 1 1 d . .
H15A H 0.6467 0.0285 -0.1330 0.035 Uiso 1 1 calc R U
H15B H 0.6715 0.0322 -0.0120 0.035 Uiso 1 1 calc R U
C16 C 0.6373(3) 0.11180(17) -0.0795(3) 0.0275(7) Uani 1 1 d . .
C17 C 0.7585(4) 0.13387(18) -0.0843(3) 0.0351(9) Uani 1 1 d . .
H17 H 0.8263 0.1082 -0.0836 0.042 Uiso 1 1 calc R U
C18 C 0.7799(4) 0.19281(18) -0.0902(3) 0.0325(8) Uani 1 1 d . .
H18 H 0.8619 0.2063 -0.0929 0.039 Uiso 1 1 calc R U
C19 C 0.6805(4) 0.23273(17) -0.0922(3) 0.0288(8) Uani 1 1 d . .
C20 C 0.5608(4) 0.2111(2) -0.0872(4) 0.0411(10) Uani 1 1 d . .
H20 H 0.4931 0.2367 -0.0878 0.049 Uiso 1 1 calc R U
C21 C 0.5390(4) 0.15143(19) -0.0812(4) 0.0385(9) Uani 1 1 d . .
H21 H 0.4570 0.1380 -0.0784 0.046 Uiso 1 1 calc R U
C22 C 0.7084(3) 0.29739(17) -0.0979(3) 0.0299(8) Uani 1 1 d . .
H22A H 0.7722 0.3076 -0.0411 0.036 Uiso 1 1 calc R U
H22B H 0.7432 0.3054 -0.1622 0.036 Uiso 1 1 calc R U
C23 C 0.5470(3) 0.34934(17) -0.0030(3) 0.0257(8) Uani 1 1 d . .
C24 C 0.4247(3) 0.37152(16) -0.0283(3) 0.0246(7) Uani 1 1 d . .
C25 C 0.3573(4) 0.39210(17) 0.0492(3) 0.0279(8) Uani 1 1 d . .
H25 H 0.2767 0.4076 0.0326 0.033 Uiso 1 1 calc R U
C26 C 0.4113(4) 0.38932(17) 0.1523(3) 0.0294(8) Uani 1 1 d . .
C27 C 0.5332(4) 0.3661(2) 0.1760(3) 0.0363(9) Uani 1 1 d . .
H27 H 0.5685 0.3645 0.2450 0.044 Uiso 1 1 calc R U
C28 C 0.6022(4) 0.34571(19) 0.1005(3) 0.0357(9) Uani 1 1 d . .
H28 H 0.6827 0.3300 0.1173 0.043 Uiso 1 1 calc R U
C29 C 0.3394(4) 0.41074(18) 0.2368(3) 0.0299(8) Uani 1 1 d . .
C30 C 0.5073(3) 0.34618(16) -0.1769(3) 0.0271(8) Uani 1 1 d . .
C31 C 0.3979(3) 0.36862(16) -0.1406(3) 0.0252(7) Uani 1 1 d . .
C32 C 0.2930(3) 0.38310(17) -0.2106(3) 0.0277(8) Uani 1 1 d . .
H32 H 0.2184 0.3960 -0.1873 0.033 Uiso 1 1 calc R U
C33 C 0.3026(3) 0.37777(17) -0.3165(3) 0.0275(8) Uani 1 1 d . .
C34 C 0.4152(4) 0.35802(19) -0.3507(3) 0.0347(9) Uani 1 1 d . .
H34 H 0.4212 0.3567 -0.4215 0.042 Uiso 1 1 calc R U
C35 C 0.5177(4) 0.34043(18) -0.2820(3) 0.0320(8) Uani 1 1 d . .
H35 H 0.5905 0.3254 -0.3053 0.038 Uiso 1 1 calc R U
C36 C 0.1939(4) 0.39392(17) -0.3945(3) 0.0293(8) Uani 1 1 d . .
C37 C 0.0304(4) 0.3592(2) 0.2272(3) 0.0447(11) Uani 1 1 d . .
H37 H 0.0276 0.3932 0.1880 0.054 Uiso 1 1 calc R U
C38 C -0.0319(5) 0.3112(2) 0.1845(4) 0.0460(11) Uani 1 1 d . .
H38 H -0.0739 0.3129 0.1175 0.055 Uiso 1 1 calc R U
C39 C -0.0326(6) 0.2606(2) 0.2403(4) 0.0563(13) Uani 1 1 d . .
C40 C 0.0381(8) 0.2609(3) 0.3368(4) 0.086(2) Uani 1 1 d . .
H40 H 0.0455 0.2270 0.3763 0.103 Uiso 1 1 calc R U
C41 C 0.0972(7) 0.3106(2) 0.3746(4) 0.0722(18) Uani 1 1 d . .
H41 H 0.1412 0.3097 0.4409 0.087 Uiso 1 1 calc R U
C42 C -0.1016(7) 0.2075(3) 0.1998(4) 0.0696(17) Uani 1 1 d . .
H42A H -0.0507 0.1733 0.2197 0.084 Uiso 1 1 calc R U
H42B H -0.1148 0.2091 0.1246 0.084 Uiso 1 1 calc R U
C43 C -0.2287(6) 0.2020(2) 0.2412(4) 0.0577(13) Uani 1 1 d . .
H43A H -0.2830 0.2337 0.2136 0.069 Uiso 1 1 calc R U
H43B H -0.2160 0.2062 0.3161 0.069 Uiso 1 1 calc R U
C44 C -0.2958(5) 0.1443(2) 0.2140(4) 0.0516(12) Uani 1 1 d . .
H44A H -0.3755 0.1432 0.2434 0.062 Uiso 1 1 calc R U
H44B H -0.3140 0.1408 0.1392 0.062 Uiso 1 1 calc R U
C45 C -0.2132(4) 0.09427(18) 0.2560(3) 0.0372(9) Uani 1 1 d . .
C46 C -0.1890(5) 0.0841(2) 0.3625(3) 0.0470(11) Uani 1 1 d . .
H46 H -0.2291 0.1064 0.4087 0.056 Uiso 1 1 calc R U
C47 C -0.1057(4) 0.0411(2) 0.3988(3) 0.0423(10) Uani 1 1 d . .
H47 H -0.0915 0.0349 0.4700 0.051 Uiso 1 1 calc R U
C48 C -0.0689(4) 0.0173(2) 0.2345(3) 0.0416(10) Uani 1 1 d . .
H48 H -0.0277 -0.0056 0.1897 0.050 Uiso 1 1 calc R U
C49 C -0.1519(4) 0.05901(19) 0.1931(3) 0.0413(10) Uani 1 1 d . .
H49 H -0.1667 0.0635 0.1215 0.050 Uiso 1 1 calc R U
C50 C 0.1556(5) -0.1908(2) 0.4351(4) 0.0546(13) Uani 1 1 d . .
H50 H 0.0772 -0.1985 0.3979 0.065 Uiso 1 1 calc R U
C51 C 0.2306(5) -0.2367(2) 0.4675(5) 0.0636(15) Uani 1 1 d . .
H51 H 0.2034 -0.2745 0.4511 0.076 Uiso 1 1 calc R U
C52 C 0.3478(4) -0.2277(2) 0.5250(4) 0.0441(10) Uani 1 1 d . .
C53 C 0.3824(4) -0.17059(18) 0.5435(3) 0.0330(8) Uani 1 1 d . .
H53 H 0.4604 -0.1619 0.5805 0.040 Uiso 1 1 calc R U
C54 C 0.3017(4) -0.12619(19) 0.5073(3) 0.0372(9) Uani 1 1 d . .
H54 H 0.3276 -0.0880 0.5209 0.045 Uiso 1 1 calc R U
C55 C 0.4327(6) -0.2763(2) 0.5623(7) 0.082(2) Uani 1 1 d . .
H55A H 0.4618 -0.2685 0.6347 0.098 Uiso 1 1 calc R U
H55B H 0.3808 -0.3111 0.5608 0.098 Uiso 1 1 calc R U
C56 C 0.5415(7) -0.2908(3) 0.5139(9) 0.124(4) Uani 1 1 d D .
H56A H 0.5834 -0.2549 0.4985 0.148 Uiso 1 1 calc R U
H56B H 0.5993 -0.3122 0.5635 0.148 Uiso 1 1 calc R U
C57 C 0.5218(9) -0.3236(6) 0.4227(7) 0.144(4) Uani 1 1 d D U
H57A H 0.6042 -0.3333 0.4025 0.173 Uiso 1 1 calc R U
H57B H 0.4798 -0.2987 0.3688 0.173 Uiso 1 1 calc R U
C58 C 0.4441(9) -0.3810(5) 0.4233(7) 0.111(4) Uani 1 1 d . .
C59 C 0.4765(6) -0.4288(5) 0.4851(6) 0.098(3) Uani 1 1 d . .
H59 H 0.5482 -0.4270 0.5335 0.118 Uiso 1 1 calc R U
C60 C 0.4031(4) -0.4804(3) 0.4768(4) 0.0655(17) Uani 1 1 d . .
H60 H 0.4278 -0.5121 0.5189 0.079 Uiso 1 1 calc R U
C61 C 0.2689(5) -0.4367(2) 0.3524(4) 0.0503(12) Uani 1 1 d . .
H61 H 0.1963 -0.4379 0.3048 0.060 Uiso 1 1 calc R U
C62 C 0.3380(7) -0.3857(3) 0.3588(5) 0.076(2) Uani 1 1 d . .
H62 H 0.3098 -0.3541 0.3174 0.092 Uiso 1 1 calc R U
O9 O 0.0889(5) 0.2516(2) -0.0271(4) 0.0892(14) Uani 1 1 d . .
N8 N 0.2290(6) 0.2029(3) 0.0876(5) 0.0842(17) Uani 1 1 d . .
C66 C 0.1699(10) 0.1473(4) 0.0711(8) 0.115(3) Uani 1 1 d . .
H66A H 0.0866 0.1522 0.0346 0.173 Uiso 1 1 calc R U
H66B H 0.1637 0.1289 0.1367 0.173 Uiso 1 1 calc R U
H66C H 0.2195 0.1233 0.0307 0.173 Uiso 1 1 calc R U
C67 C 0.3369(11) 0.2084(7) 0.1662(10) 0.178(6) Uani 1 1 d . .
H67A H 0.3873 0.2412 0.1503 0.267 Uiso 1 1 calc R U
H67B H 0.3872 0.1736 0.1676 0.267 Uiso 1 1 calc R U
H67C H 0.3079 0.2141 0.2327 0.267 Uiso 1 1 calc R U
C68 C 0.1803(8) 0.2493(3) 0.0381(6) 0.086(2) Uani 1 1 d . .
H68 H 0.2208 0.2845 0.0553 0.103 Uiso 1 1 calc R U
O10 O 0.0714(12) 0.1623(4) -0.4743(7) 0.208(5) Uani 1 1 d . U
N7 N 0.1275(6) 0.1779(3) -0.3094(4) 0.0892(18) Uani 1 1 d . .
C63 C 0.1770(14) 0.2328(5) -0.2999(13) 0.195(7) Uani 1 1 d . .
H63A H 0.2659 0.2305 -0.2763 0.293 Uiso 1 1 calc R U
H63B H 0.1351 0.2544 -0.2506 0.293 Uiso 1 1 calc R U
H63C H 0.1648 0.2520 -0.3660 0.293 Uiso 1 1 calc R U
C64 C 0.122(2) 0.1452(6) -0.2163(11) 0.259(12) Uani 1 1 d . .
H64A H 0.2040 0.1302 -0.1923 0.389 Uiso 1 1 calc R U
H64B H 0.0631 0.1135 -0.2301 0.389 Uiso 1 1 calc R U
H64C H 0.0934 0.1701 -0.1641 0.389 Uiso 1 1 calc R U
C65 C 0.0862(14) 0.1473(6) -0.3929(9) 0.164(5) Uani 1 1 d . .
H65 H 0.0673 0.1084 -0.3817 0.197 Uiso 1 1 calc R U
O11 O 0.0115(4) 0.37349(19) -0.0655(3) 0.0733(11) Uani 1 1 d . .
H11A H -0.0330 0.3814 -0.1227 0.110 Uiso 1 1 d R U
H11B H 0.0468 0.3412 -0.0762 0.110 Uiso 1 1 d R U
O12 O 0.0850(3) 0.4847(2) 0.0358(3) 0.0678(10) Uani 1 1 d . .
H12A H 0.1321 0.4789 0.0925 0.102 Uiso 1 1 d R U
H12B H 0.0651 0.4508 0.0132 0.102 Uiso 1 1 d R U
O13 O 0.2058(7) 0.1088(3) 0.3577(6) 0.139(3) Uani 1 1 d . .
H13A H 0.2133 0.0721 0.3650 0.208 Uiso 1 1 d R U
H13B H 0.1852 0.1207 0.4155 0.208 Uiso 1 1 d R U

loop_
_atom_site_aniso_label
_atom_site_aniso_U_11
_atom_site_aniso_U_22
_atom_site_aniso_U_33
_atom_site_aniso_U_23
_atom_site_aniso_U_13
_atom_site_aniso_U_12
Co1 0.0262(2) 0.0436(3) 0.0161(2) 0.0016(2) 0.00156(16) -0.0032(3)
Co2 0.0261(2) 0.0457(3) 0.0155(2) -0.0013(2) 0.00085(15) -0.0036(3)
O1 0.0374(15) 0.056(2) 0.0218(12) 0.0020(11) 0.0061(11) -0.0090(13)
O2 0.0432(16) 0.0554(18) 0.0206(13) 0.0001(12) 0.0059(11) -0.0050(14)
O3 0.0412(16) 0.069(2) 0.0163(12) 0.0058(12) 0.0024(11) 0.0168(15)
O4 0.0327(13) 0.0429(16) 0.0200(11) 0.0000(12) 0.0036(9) 0.0065(13)
O5 0.0292(15) 0.0515(18) 0.0330(15) 0.0035(12) -0.0027(11) 0.0043(13)
O6 0.0453(18) 0.093(3) 0.0177(13) 0.0101(13) 0.0017(12) 0.0120(16)
O7 0.0417(16) 0.072(2) 0.0168(12) -0.0067(13) 0.0012(11) -0.0070(15)
O8 0.0260(14) 0.0530(17) 0.0261(13) -0.0028(12) 0.0004(10) -0.0067(13)
N1 0.0248(15) 0.0320(16) 0.0240(15) 0.0005(12) 0.0013(12) 0.0073(13)
N2 0.0246(15) 0.0401(18) 0.0196(14) 0.0015(12) 0.0023(11) -0.0048(13)
N3 0.043(2) 0.046(2) 0.0290(17) 0.0054(15) 0.0002(14) -0.0030(17)
N4 0.0354(18) 0.041(2) 0.0268(16) 0.0030(13) 0.0015(13) -0.0023(15)
N5 0.0333(17) 0.043(2) 0.0280(16) 0.0006(14) -0.0005(13) -0.0059(15)
N6 0.0323(18) 0.064(3) 0.0295(17) -0.0158(17) 0.0063(14) -0.0068(18)
C1 0.0299(19) 0.037(2) 0.0164(16) 0.0008(14) -0.0023(13) -0.0028(16)
C2 0.0294(19) 0.042(2) 0.0177(16) 0.0006(14) 0.0001(14) -0.0027(16)
C3 0.0231(17) 0.043(2) 0.0195(16) 0.0005(14) 0.0026(13) -0.0059(16)
C4 0.0265(18) 0.036(2) 0.0174(15) -0.0006(13) 0.0028(13) -0.0022(15)
C5 0.0235(18) 0.034(2) 0.0224(17) -0.0019(15) 0.0029(14) -0.0051(15)
C6 0.029(2) 0.057(3) 0.0258(19) 0.0078(17) 0.0084(15) -0.0077(19)
C7 0.033(2) 0.057(3) 0.0168(16) 0.0004(16) 0.0065(14) -0.0056(19)
C8 0.0252(18) 0.0321(19) 0.0161(15) -0.0003(13) 0.0001(13) -0.0028(15)
C9 0.0239(19) 0.029(2) 0.0240(17) 0.0003(14) 0.0039(14) -0.0006(15)
C10 0.0250(18) 0.047(2) 0.0227(18) 0.0007(16) -0.0015(15) -0.0058(17)
C11 0.033(2) 0.050(3) 0.0184(17) 0.0009(15) -0.0009(14) -0.0034(18)
C12 0.0309(19) 0.037(2) 0.0199(16) 0.0012(14) 0.0043(14) 0.0008(16)
C13 0.0230(17) 0.040(2) 0.0216(16) 0.0007(15) 0.0030(13) -0.0034(16)
C14 0.0257(18) 0.049(2) 0.0180(16) 0.0044(14) 0.0018(13) 0.0012(17)
C15 0.0265(18) 0.036(2) 0.0256(17) -0.0020(15) 0.0055(14) -0.0044(16)
C16 0.0250(18) 0.036(2) 0.0211(16) -0.0019(14) 0.0032(13) 0.0012(15)
C17 0.0217(18) 0.037(2) 0.048(2) 0.0008(18) 0.0092(16) 0.0061(16)
C18 0.0208(18) 0.036(2) 0.042(2) 0.0012(16) 0.0077(15) -0.0023(16)
C19 0.0254(18) 0.036(2) 0.0252(17) -0.0017(14) 0.0018(14) 0.0028(16)
C20 0.022(2) 0.045(2) 0.057(3) -0.0023(19) 0.0057(18) 0.0070(17)
C21 0.0223(19) 0.041(2) 0.053(2) -0.0021(18) 0.0066(17) -0.0040(17)
C22 0.0222(18) 0.036(2) 0.0314(18) -0.0007(15) 0.0025(14) 0.0037(15)
C23 0.0252(19) 0.032(2) 0.0194(17) 0.0006(13) -0.0008(14) 0.0020(15)
C24 0.0262(18) 0.0278(18) 0.0195(16) 0.0019(13) 0.0010(13) 0.0034(15)
C25 0.0256(18) 0.036(2) 0.0209(17) -0.0014(14) -0.0014(13) 0.0068(16)
C26 0.032(2) 0.036(2) 0.0197(16) 0.0006(14) 0.0029(14) 0.0039(16)
C27 0.036(2) 0.052(2) 0.0192(17) 0.0019(16) -0.0026(15) 0.0073(19)
C28 0.030(2) 0.049(3) 0.0264(19) 0.0034(17) -0.0024(15) 0.0124(18)
C29 0.031(2) 0.039(2) 0.0200(17) 0.0004(14) 0.0023(14) -0.0004(17)
C30 0.0245(18) 0.032(2) 0.0241(18) -0.0016(14) 0.0001(14) 0.0047(15)
C31 0.0274(18) 0.0288(18) 0.0198(16) -0.0014(13) 0.0044(13) 0.0039(15)
C32 0.0260(18) 0.039(2) 0.0190(16) -0.0005(14) 0.0065(13) 0.0065(16)
C33 0.0273(18) 0.035(2) 0.0193(16) 0.0012(14) 0.0004(13) 0.0052(15)
C34 0.035(2) 0.053(2) 0.0170(16) -0.0031(16) 0.0050(14) 0.0105(18)
C35 0.0253(18) 0.046(2) 0.0257(18) -0.0014(16) 0.0072(14) 0.0101(17)
C36 0.031(2) 0.038(2) 0.0188(16) -0.0029(14) 0.0017(14) 0.0054(16)
C37 0.045(2) 0.046(3) 0.039(2) 0.0114(19) -0.0090(18) -0.007(2)
C38 0.046(3) 0.052(3) 0.038(2) 0.0069(19) -0.0037(19) -0.005(2)
C39 0.077(4) 0.050(3) 0.043(3) 0.000(2) 0.011(2) -0.014(3)
C40 0.157(7) 0.052(3) 0.044(3) 0.021(2) -0.010(3) -0.022(4)
C41 0.120(5) 0.054(3) 0.037(3) 0.011(2) -0.014(3) -0.022(3)
C42 0.104(5) 0.053(3) 0.053(3) -0.008(3) 0.014(3) -0.027(3)
C43 0.069(4) 0.043(3) 0.058(3) 0.004(2) -0.005(3) 0.003(2)
C44 0.054(3) 0.042(3) 0.054(3) 0.003(2) -0.012(2) 0.006(2)
C45 0.033(2) 0.037(2) 0.038(2) 0.0030(17) -0.0091(17) -0.0085(17)
C46 0.055(3) 0.051(3) 0.036(2) 0.0003(19) 0.0109(19) 0.008(2)
C47 0.049(3) 0.053(3) 0.0268(19) 0.0040(17) 0.0100(17) 0.004(2)
C48 0.050(2) 0.047(2) 0.0266(19) -0.0057(17) 0.0004(17) 0.004(2)
C49 0.048(3) 0.046(3) 0.0265(19) 0.0008(17) -0.0085(17) -0.001(2)
C50 0.037(3) 0.058(3) 0.064(3) -0.008(2) -0.011(2) -0.010(2)
C51 0.045(3) 0.039(3) 0.104(4) -0.015(3) -0.006(3) -0.006(2)
C52 0.039(2) 0.042(2) 0.051(3) -0.004(2) 0.0084(19) -0.0017(19)
C53 0.0288(19) 0.043(2) 0.0269(18) -0.0048(16) 0.0013(14) -0.0015(17)
C54 0.040(2) 0.036(2) 0.034(2) -0.0015(16) -0.0007(17) -0.0054(18)
C55 0.049(3) 0.039(3) 0.156(7) -0.006(4) 0.007(4) 0.008(2)
C56 0.069(5) 0.045(4) 0.264(13) -0.019(5) 0.053(6) -0.006(3)
C57 0.128(7) 0.215(9) 0.102(6) -0.056(6) 0.066(5) -0.121(7)
C58 0.121(7) 0.146(8) 0.082(5) -0.071(5) 0.073(5) -0.085(6)
C59 0.041(3) 0.197(9) 0.061(4) -0.078(5) 0.022(3) -0.050(5)
C60 0.036(2) 0.127(5) 0.033(2) -0.030(3) 0.0070(19) -0.007(3)
C61 0.052(3) 0.056(3) 0.044(2) -0.016(2) 0.013(2) -0.011(2)
C62 0.091(5) 0.076(4) 0.071(4) -0.032(3) 0.043(4) -0.040(4)
O9 0.096(4) 0.081(3) 0.086(3) 0.009(2) -0.008(3) 0.012(3)
N8 0.080(4) 0.087(5) 0.084(4) 0.010(3) 0.002(3) 0.014(3)
C66 0.142(8) 0.088(6) 0.119(7) 0.017(5) 0.028(6) 0.025(6)
C67 0.107(8) 0.249(16) 0.160(11) 0.045(11) -0.056(8) -0.001(9)
C68 0.091(5) 0.077(5) 0.091(5) -0.008(4) 0.017(4) -0.016(4)
O10 0.361(14) 0.148(7) 0.104(5) 0.040(5) -0.021(7) 0.025(8)
N7 0.108(5) 0.101(5) 0.059(3) -0.002(3) 0.013(3) 0.021(4)
C63 0.192(14) 0.075(7) 0.34(2) -0.002(9) 0.106(14) -0.010(8)
C64 0.53(4) 0.125(10) 0.147(13) 0.014(9) 0.141(17) 0.066(16)
C65 0.223(14) 0.156(11) 0.099(8) 0.010(7) -0.035(9) 0.041(10)
O11 0.081(3) 0.080(3) 0.053(2) 0.0000(19) -0.0164(19) 0.014(2)
O12 0.051(2) 0.092(3) 0.057(2) 0.018(2) -0.0051(16) 0.007(2)
O13 0.176(7) 0.077(4) 0.163(6) -0.017(4) 0.020(5) -0.032(4)

loop_
_atom_type_symbol
_atom_type_description
_atom_type_scat_dispersion_real
_atom_type_scat_dispersion_imag
_atom_type_scat_source
C C 0.0033 0.0016 'International Tables Vol C Tables 4.2.6.8 and 6.1.1.4'
H H 0.0000 0.0000 'International Tables Vol C Tables 4.2.6.8 and 6.1.1.4'
Co Co 0.3494 0.9721 'International Tables Vol C Tables 4.2.6.8 and 6.1.1.4'
N N 0.0061 0.0033 'International Tables Vol C Tables 4.2.6.8 and 6.1.1.4'
O O 0.0106 0.0060 'International Tables Vol C Tables 4.2.6.8 and 6.1.1.4'

loop_
_geom_angle_atom_site_label_1
_geom_angle_atom_site_label_2
_geom_angle_atom_site_label_3
_geom_angle
_geom_angle_site_symmetry_1
_geom_angle_site_symmetry_3
O7 Co1 O5 113.51(12) 1_556 2_545
O7 Co1 N5 89.60(13) 1_556 .
O5 Co1 N5 92.77(13) 2_545 .
O7 Co1 N4 92.80(13) 1_556 .
O5 Co1 N4 85.62(13) 2_545 .
N5 Co1 N4 177.49(13) . .
O7 Co1 O1 152.27(11) 1_556 .
O5 Co1 O1 94.20(11) 2_545 .
N5 Co1 O1 87.84(12) . .
N4 Co1 O1 90.36(12) . .
O7 Co1 O2 93.07(11) 1_556 .
O5 Co1 O2 153.24(11) 2_545 .
N5 Co1 O2 90.36(12) . .
N4 Co1 O2 90.22(13) . .
O1 Co1 O2 59.36(10) . .
O6 Co2 O8 112.30(12) 2_544 .
O6 Co2 N3 94.48(14) 2_544 2_545
O8 Co2 N3 88.60(14) . 2_545
O6 Co2 N6 90.36(15) 2_544 2
O8 Co2 N6 91.01(13) . 2
N3 Co2 N6 174.92(13) 2_545 2
O6 Co2 O4 155.01(12) 2_544 2_545
O8 Co2 O4 92.65(10) . 2_545
N3 Co2 O4 87.30(12) 2_545 2_545
N6 Co2 O4 87.66(12) 2 2_545
O6 Co2 O3 95.78(12) 2_544 2_545
O8 Co2 O3 151.84(10) . 2_545
N3 Co2 O3 87.06(14) 2_545 2_545
N6 Co2 O3 90.91(13) 2 2_545
O4 Co2 O3 59.36(9) 2_545 2_545
C14 O1 Co1 90.0(2) . .
C14 O2 Co1 90.0(2) . .
C29 O3 Co2 89.6(2) . 2
C29 O4 Co2 91.0(2) . 2
C36 O5 Co1 131.5(3) . 2
C36 O6 Co2 158.0(3) . 2_554
C1 O7 Co1 158.3(3) . 1_554
C1 O8 Co2 134.8(3) . .
C23 N1 C30 107.9(3) . .
C23 N1 C22 125.7(3) . .
C30 N1 C22 124.6(3) . .
C5 N2 C9 108.8(3) . .
C5 N2 C15 125.0(3) . .
C9 N2 C15 126.1(3) . .
C41 N3 C37 116.2(4) . .
C41 N3 Co2 125.4(3) . 2
C37 N3 Co2 118.3(3) . 2
C47 N4 C48 116.6(4) . .
C47 N4 Co1 121.2(3) . .
C48 N4 Co1 121.9(3) . .
C50 N5 C54 115.9(4) . .
C50 N5 Co1 124.2(3) . .
C54 N5 Co1 119.9(3) . .
C61 N6 C60 115.5(5) . .
C61 N6 Co2 119.9(3) . 2_545
C60 N6 Co2 124.0(4) . 2_545
O8 C1 O7 125.4(3) . .
O8 C1 C2 118.0(3) . .
O7 C1 C2 116.7(3) . .
C3 C2 C7 120.2(3) . .
C3 C2 C1 120.0(3) . .
C7 C2 C1 119.8(3) . .
C4 C3 C2 118.7(3) . .
C4 C3 H3 120.6 . .
C2 C3 H3 120.6 . .
C3 C4 C5 120.1(3) . .
C3 C4 C8 133.5(3) . .
C5 C4 C8 106.5(3) . .
N2 C5 C6 129.2(3) . .
N2 C5 C4 109.3(3) . .
C6 C5 C4 121.4(3) . .
C7 C6 C5 117.6(3) . .
C7 C6 H6 121.2 . .
C5 C6 H6 121.2 . .
C6 C7 C2 121.8(3) . .
C6 C7 H7 119.1 . .
C2 C7 H7 119.1 . .
C13 C8 C9 120.2(3) . .
C13 C8 C4 133.5(3) . .
C9 C8 C4 106.3(3) . .
N2 C9 C10 129.6(3) . .
N2 C9 C8 109.1(3) . .
C10 C9 C8 121.3(3) . .
C11 C10 C9 117.5(3) . .
C11 C10 H10 121.2 . .
C9 C10 H10 121.2 . .
C10 C11 C12 122.1(3) . .
C10 C11 H11 119.0 . .
C12 C11 H11 119.0 . .
C13 C12 C11 120.3(3) . .
C13 C12 C14 119.4(3) . .
C11 C12 C14 120.3(3) . .
C8 C13 C12 118.6(3) . .
C8 C13 H13 120.7 . .
C12 C13 H13 120.7 . .
O2 C14 O1 120.2(3) . .
O2 C14 C12 119.7(4) . .
O1 C14 C12 120.0(3) . .
N2 C15 C16 115.1(3) . .
N2 C15 H15A 108.5 . .
C16 C15 H15A 108.5 . .
N2 C15 H15B 108.5 . .
C16 C15 H15B 108.5 . .
H15A C15 H15B 107.5 . .
C21 C16 C17 117.5(4) . .
C21 C16 C15 122.9(3) . .
C17 C16 C15 119.6(3) . .
C18 C17 C16 121.4(4) . .
C18 C17 H17 119.3 . .
C16 C17 H17 119.3 . .
C17 C18 C19 121.1(4) . .
C17 C18 H18 119.5 . .
C19 C18 H18 119.5 . .
C20 C19 C18 117.7(4) . .
C20 C19 C22 122.9(4) . .
C18 C19 C22 119.4(3) . .
C19 C20 C21 121.3(4) . .
C19 C20 H20 119.4 . .
C21 C20 H20 119.4 . .
C16 C21 C20 121.1(4) . .
C16 C21 H21 119.4 . .
C20 C21 H21 119.4 . .
N1 C22 C19 113.4(3) . .
N1 C22 H22A 108.9 . .
C19 C22 H22A 108.9 . .
N1 C22 H22B 108.9 . .
C19 C22 H22B 108.9 . .
H22A C22 H22B 107.7 . .
N1 C23 C24 109.8(3) . .
N1 C23 C28 129.0(3) . .
C24 C23 C28 121.3(3) . .
C25 C24 C23 120.0(3) . .
C25 C24 C31 133.4(3) . .
C23 C24 C31 106.6(3) . .
C24 C25 C26 119.5(3) . .
C24 C25 H25 120.3 . .
C26 C25 H25 120.3 . .
C25 C26 C27 119.6(3) . .
C25 C26 C29 120.1(3) . .
C27 C26 C29 120.3(3) . .
C28 C27 C26 122.1(3) . .
C28 C27 H27 119.0 . .
C26 C27 H27 119.0 . .
C27 C28 C23 117.6(4) . .
C27 C28 H28 121.2 . .
C23 C28 H28 121.2 . .
O3 C29 O4 119.7(3) . .
O3 C29 C26 120.8(3) . .
O4 C29 C26 119.5(3) . .
C35 C30 N1 128.5(3) . .
C35 C30 C31 122.1(3) . .
N1 C30 C31 109.4(3) . .
C32 C31 C30 120.0(3) . .
C32 C31 C24 133.7(3) . .
C30 C31 C24 106.4(3) . .
C31 C32 C33 118.4(3) . .
C31 C32 H32 120.8 . .
C33 C32 H32 120.8 . .
C32 C33 C34 120.3(3) . .
C32 C33 C36 120.4(3) . .
C34 C33 C36 119.2(3) . .
C35 C34 C33 121.9(3) . .
C35 C34 H34 119.1 . .
C33 C34 H34 119.1 . .
C30 C35 C34 117.2(3) . .
C30 C35 H35 121.4 . .
C34 C35 H35 121.4 . .
O5 C36 O6 125.5(3) . .
O5 C36 C33 118.0(3) . .
O6 C36 C33 116.5(3) . .
N3 C37 C38 123.6(4) . .
N3 C37 H37 118.2 . .
C38 C37 H37 118.2 . .
C37 C38 C39 120.1(4) . .
C37 C38 H38 120.0 . .
C39 C38 H38 120.0 . .
C38 C39 C40 116.0(5) . .
C38 C39 C42 122.8(5) . .
C40 C39 C42 121.2(5) . .
C41 C40 C39 120.6(5) . .
C41 C40 H40 119.7 . .
C39 C40 H40 119.7 . .
N3 C41 C40 123.4(5) . .
N3 C41 H41 118.3 . .
C40 C41 H41 118.3 . .
C39 C42 C43 111.4(5) . .
C39 C42 H42A 109.3 . .
C43 C42 H42A 109.3 . .
C39 C42 H42B 109.3 . .
C43 C42 H42B 109.3 . .
H42A C42 H42B 108.0 . .
C42 C43 C44 113.6(5) . .
C42 C43 H43A 108.8 . .
C44 C43 H43A 108.8 . .
C42 C43 H43B 108.8 . .
C44 C43 H43B 108.8 . .
H43A C43 H43B 107.7 . .
C45 C44 C43 109.9(4) . .
C45 C44 H44A 109.7 . .
C43 C44 H44A 109.7 . .
C45 C44 H44B 109.7 . .
C43 C44 H44B 109.7 . .
H44A C44 H44B 108.2 . .
C49 C45 C46 116.5(4) . .
C49 C45 C44 122.2(4) . .
C46 C45 C44 121.1(4) . .
C47 C46 C45 119.8(4) . .
C47 C46 H46 120.1 . .
C45 C46 H46 120.1 . .
N4 C47 C46 123.4(4) . .
N4 C47 H47 118.3 . .
C46 C47 H47 118.3 . .
N4 C48 C49 123.0(4) . .
N4 C48 H48 118.5 . .
C49 C48 H48 118.5 . .
C45 C49 C48 120.7(4) . .
C45 C49 H49 119.7 . .
C48 C49 H49 119.7 . .
N5 C50 C51 123.9(4) . .
N5 C50 H50 118.0 . .
C51 C50 H50 118.0 . .
C50 C51 C52 120.4(5) . .
C50 C51 H51 119.8 . .
C52 C51 H51 119.8 . .
C53 C52 C51 116.1(4) . .
C53 C52 C55 121.4(4) . .
C51 C52 C55 122.5(5) . .
C52 C53 C54 120.2(4) . .
C52 C53 H53 119.9 . .
C54 C53 H53 119.9 . .
N5 C54 C53 123.4(4) . .
N5 C54 H54 118.3 . .
C53 C54 H54 118.3 . .
C56 C55 C52 122.0(7) . .
C56 C55 H55A 106.8 . .
C52 C55 H55A 106.8 . .
C56 C55 H55B 106.8 . .
C52 C55 H55B 106.8 . .
H55A C55 H55B 106.7 . .
C57 C56 C55 117.0(8) . .
C57 C56 H56A 108.1 . .
C55 C56 H56A 108.1 . .
C57 C56 H56B 108.1 . .
C55 C56 H56B 108.1 . .
H56A C56 H56B 107.3 . .
C56 C57 C58 118.6(7) . .
C56 C57 H57A 107.7 . .
C58 C57 H57A 107.7 . .
C56 C57 H57B 107.7 . .
C58 C57 H57B 107.7 . .
H57A C57 H57B 107.1 . .
C62 C58 C59 116.0(7) . .
C62 C58 C57 118.5(11) . .
C59 C58 C57 125.5(9) . .
C58 C59 C60 121.6(6) . .
C58 C59 H59 119.2 . .
C60 C59 H59 119.2 . .
N6 C60 C59 120.6(7) . .
N6 C60 H60 119.7 . .
C59 C60 H60 119.7 . .
N6 C61 C62 125.3(6) . .
N6 C61 H61 117.3 . .
C62 C61 H61 117.3 . .
C58 C62 C61 120.9(8) . .
C58 C62 H62 119.5 . .
C61 C62 H62 119.5 . .
C68 N8 C66 120.5(7) . .
C68 N8 C67 120.4(9) . .
C66 N8 C67 118.8(8) . .
N8 C66 H66A 109.5 . .
N8 C66 H66B 109.5 . .
H66A C66 H66B 109.5 . .
N8 C66 H66C 109.5 . .
H66A C66 H66C 109.5 . .
H66B C66 H66C 109.5 . .
N8 C67 H67A 109.5 . .
N8 C67 H67B 109.5 . .
H67A C67 H67B 109.5 . .
N8 C67 H67C 109.5 . .
H67A C67 H67C 109.5 . .
H67B C67 H67C 109.5 . .
O9 C68 N8 127.8(7) . .
O9 C68 H68 116.1 . .
N8 C68 H68 116.1 . .
C65 N7 C63 130.6(11) . .
C65 N7 C64 111.7(11) . .
C63 N7 C64 117.6(11) . .
N7 C63 H63A 109.5 . .
N7 C63 H63B 109.5 . .
H63A C63 H63B 109.5 . .
N7 C63 H63C 109.5 . .
H63A C63 H63C 109.5 . .
H63B C63 H63C 109.5 . .
N7 C64 H64A 109.5 . .
N7 C64 H64B 109.5 . .
H64A C64 H64B 109.5 . .
N7 C64 H64C 109.5 . .
H64A C64 H64C 109.5 . .
H64B C64 H64C 109.5 . .
O10 C65 N7 127.9(15) . .
O10 C65 H65 116.0 . .
N7 C65 H65 116.0 . .
H11A O11 H11B 104.7 . .
H12A O12 H12B 104.5 . .
H13A O13 H13B 104.5 . .

loop_
_geom_bond_atom_site_label_1
_geom_bond_atom_site_label_2
_geom_bond_distance
_geom_bond_site_symmetry_2
Co1 O7 2.014(3) 1_556
Co1 O5 2.028(3) 2_545
Co1 N5 2.126(4) .
Co1 N4 2.146(3) .
Co1 O1 2.207(3) .
Co1 O2 2.212(3) .
Co2 O6 1.994(3) 2_544
Co2 O8 2.035(3) .
Co2 N3 2.127(4) 2_545
Co2 N6 2.139(4) 2
Co2 O4 2.180(2) 2_545
Co2 O3 2.220(3) 2_545
O1 C14 1.266(5) .
O2 C14 1.257(5) .
O3 C29 1.252(4) .
O3 Co2 2.220(3) 2
O4 C29 1.269(5) .
O4 Co2 2.180(2) 2
O5 C36 1.253(5) .
O5 Co1 2.028(3) 2
O6 C36 1.253(5) .
O6 Co2 1.994(3) 2_554
O7 C1 1.258(4) .
O7 Co1 2.014(3) 1_554
O8 C1 1.244(5) .
N1 C23 1.386(5) .
N1 C30 1.395(4) .
N1 C22 1.454(5) .
N2 C5 1.381(4) .
N2 C9 1.389(4) .
N2 C15 1.446(5) .
N3 C41 1.320(6) .
N3 C37 1.338(5) .
N3 Co2 2.127(4) 2
N4 C47 1.334(6) .
N4 C48 1.345(5) .
N5 C50 1.334(6) .
N5 C54 1.342(5) .
N6 C61 1.319(7) .
N6 C60 1.352(6) .
N6 Co2 2.139(4) 2_545
C1 C2 1.502(5) .
C2 C3 1.393(5) .
C2 C7 1.404(5) .
C3 C4 1.388(5) .
C3 H3 0.9300 .
C4 C5 1.412(5) .
C4 C8 1.456(5) .
C5 C6 1.390(5) .
C6 C7 1.380(5) .
C6 H6 0.9300 .
C7 H7 0.9300 .
C8 C13 1.388(5) .
C8 C9 1.414(5) .
C9 C10 1.389(5) .
C10 C11 1.380(5) .
C10 H10 0.9300 .
C11 C12 1.398(5) .
C11 H11 0.9300 .
C12 C13 1.391(5) .
C12 C14 1.492(5) .
C13 H13 0.9300 .
C15 C16 1.514(5) .
C15 H15A 0.9700 .
C15 H15B 0.9700 .
C16 C21 1.384(6) .
C16 C17 1.393(5) .
C17 C18 1.376(6) .
C17 H17 0.9300 .
C18 C19 1.397(5) .
C18 H18 0.9300 .
C19 C20 1.375(6) .
C19 C22 1.517(6) .
C20 C21 1.392(6) .
C20 H20 0.9300 .
C21 H21 0.9300 .
C22 H22A 0.9700 .
C22 H22B 0.9700 .
C23 C24 1.399(5) .
C23 C28 1.404(5) .
C24 C25 1.386(5) .
C24 C31 1.452(5) .
C25 C26 1.394(5) .
C25 H25 0.9300 .
C26 C27 1.401(6) .
C26 C29 1.492(5) .
C27 C28 1.375(6) .
C27 H27 0.9300 .
C28 H28 0.9300 .
C30 C35 1.387(5) .
C30 C31 1.403(5) .
C31 C32 1.393(5) .
C32 C33 1.395(5) .
C32 H32 0.9300 .
C33 C34 1.400(5) .
C33 C36 1.490(5) .
C34 C35 1.385(5) .
C34 H34 0.9300 .
C35 H35 0.9300 .
C37 C38 1.369(7) .
C37 H37 0.9300 .
C38 C39 1.370(7) .
C38 H38 0.9300 .
C39 C40 1.383(8) .
C39 C42 1.486(7) .
C40 C41 1.364(8) .
C40 H40 0.9300 .
C41 H41 0.9300 .
C42 C43 1.518(9) .
C42 H42A 0.9700 .
C42 H42B 0.9700 .
C43 C44 1.527(7) .
C43 H43A 0.9700 .
C43 H43B 0.9700 .
C44 C45 1.508(6) .
C44 H44A 0.9700 .
C44 H44B 0.9700 .
C45 C49 1.368(6) .
C45 C46 1.396(6) .
C46 C47 1.371(7) .
C46 H46 0.9300 .
C47 H47 0.9300 .
C48 C49 1.369(6) .
C48 H48 0.9300 .
C49 H49 0.9300 .
C50 C51 1.360(8) .
C50 H50 0.9300 .
C51 C52 1.390(7) .
C51 H51 0.9300 .
C52 C53 1.375(6) .
C52 C55 1.481(7) .
C53 C54 1.378(6) .
C53 H53 0.9300 .
C54 H54 0.9300 .
C55 C56 1.419(10) .
C55 H55A 0.9700 .
C55 H55B 0.9700 .
C56 C57 1.397(9) .
C56 H56A 0.9700 .
C56 H56B 0.9700 .
C57 C58 1.556(12) .
C57 H57A 0.9700 .
C57 H57B 0.9700 .
C58 C62 1.328(12) .
C58 C59 1.378(14) .
C59 C60 1.415(11) .
C59 H59 0.9300 .
C60 H60 0.9300 .
C61 C62 1.380(8) .
C61 H61 0.9300 .
C62 H62 0.9300 .
O9 C68 1.212(9) .
N8 C68 1.318(10) .
N8 C66 1.428(11) .
N8 C67 1.448(10) .
C66 H66A 0.9600 .
C66 H66B 0.9600 .
C66 H66C 0.9600 .
C67 H67A 0.9600 .
C67 H67B 0.9600 .
C67 H67C 0.9600 .
C68 H68 0.9300 .
O10 C65 1.105(12) .
N7 C65 1.323(13) .
N7 C63 1.365(12) .
N7 C64 1.429(14) .
C63 H63A 0.9600 .
C63 H63B 0.9600 .
C63 H63C 0.9600 .
C64 H64A 0.9600 .
C64 H64B 0.9600 .
C64 H64C 0.9600 .
C65 H65 0.9300 .
O11 H11A 0.8501 .
O11 H11B 0.8500 .
O12 H12A 0.8501 .
O12 H12B 0.8498 .
O13 H13A 0.8499 .
O13 H13B 0.8500 .

loop_
_geom_hbond_atom_site_label_D
_geom_hbond_atom_site_label_H
_geom_hbond_atom_site_label_A
_geom_hbond_distance_DH
_geom_hbond_distance_HA
_geom_hbond_distance_DA
_geom_hbond_angle_DHA
_geom_hbond_site_symmetry_A
C15 H15A O4 0.97 2.53 3.406(5) 149.9 2_645
C40 H40 O10 0.93 2.43 3.325(10) 160.8 1_556
C47 H47 O7 0.93 2.56 3.118(5) 118.6 1_556
C48 H48 O1 0.93 2.45 3.077(6) 124.9 .
C50 H50 O5 0.93 2.61 3.148(6) 117.5 2_545
C53 H53 O3 0.93 2.42 3.315(5) 160.2 2_646
C61 H61 O8 0.93 2.60 3.123(6) 116.1 2_545
C64 H64C O9 0.96 2.59 3.509(14) 161.4 .
O11 H11A O1 0.85 2.03 2.859(5) 165.0 2
O11 H11B O9 0.85 2.18 2.943(7) 148.6 .
O12 H12A O4 0.85 2.04 2.870(4) 166.1 .
O12 H12B O11 0.85 2.09 2.936(6) 171.0 .
O13 H13A O2 0.85 2.11 2.943(7) 168.3 .
O13 H13B O10 0.85 2.20 3.007(14) 158.7 1_556

loop_
_geom_torsion_atom_site_label_1
_geom_torsion_atom_site_label_2
_geom_torsion_atom_site_label_3
_geom_torsion_atom_site_label_4
_geom_torsion
_geom_torsion_site_symmetry_1
Co2 O8 C1 O7 35.4(6) .
Co2 O8 C1 C2 -145.7(3) .
Co1 O7 C1 O8 -31.8(11) 1_554
Co1 O7 C1 C2 149.3(6) 1_554
O8 C1 C2 C3 19.6(6) .
O7 C1 C2 C3 -161.4(4) .
O8 C1 C2 C7 -160.1(4) .
O7 C1 C2 C7 18.9(6) .
C7 C2 C3 C4 -1.5(6) .
C1 C2 C3 C4 178.8(4) .
C2 C3 C4 C5 3.2(6) .
C2 C3 C4 C8 -176.3(4) .
C9 N2 C5 C6 -177.5(4) .
C15 N2 C5 C6 0.2(7) .
C9 N2 C5 C4 0.6(4) .
C15 N2 C5 C4 178.4(3) .
C3 C4 C5 N2 178.8(3) .
C8 C4 C5 N2 -1.5(4) .
C3 C4 C5 C6 -2.8(6) .
C8 C4 C5 C6 176.8(4) .
N2 C5 C6 C7 178.6(4) .
C4 C5 C6 C7 0.6(6) .
C5 C6 C7 C2 1.2(7) .
C3 C2 C7 C6 -0.8(7) .
C1 C2 C7 C6 178.9(4) .
C3 C4 C8 C13 4.8(8) .
C5 C4 C8 C13 -174.8(4) .
C3 C4 C8 C9 -178.6(4) .
C5 C4 C8 C9 1.8(4) .
C5 N2 C9 C10 178.9(4) .
C15 N2 C9 C10 1.3(7) .
C5 N2 C9 C8 0.5(4) .
C15 N2 C9 C8 -177.1(4) .
C13 C8 C9 N2 175.7(3) .
C4 C8 C9 N2 -1.5(4) .
C13 C8 C9 C10 -2.9(6) .
C4 C8 C9 C10 180.0(4) .
N2 C9 C10 C11 -178.0(4) .
C8 C9 C10 C11 0.3(6) .
C9 C10 C11 C12 1.8(6) .
C10 C11 C12 C13 -1.4(6) .
C10 C11 C12 C14 178.7(4) .
C9 C8 C13 C12 3.3(6) .
C4 C8 C13 C12 179.5(4) .
C11 C12 C13 C8 -1.3(6) .
C14 C12 C13 C8 178.7(4) .
Co1 O2 C14 O1 -6.3(4) .
Co1 O2 C14 C12 170.9(3) .
Co1 O1 C14 O2 6.3(4) .
Co1 O1 C14 C12 -170.9(3) .
C13 C12 C14 O2 -149.9(4) .
C11 C12 C14 O2 30.0(6) .
C13 C12 C14 O1 27.2(6) .
C11 C12 C14 O1 -152.8(4) .
C5 N2 C15 C16 85.8(4) .
C9 N2 C15 C16 -96.9(4) .
N2 C15 C16 C21 -1.3(5) .
N2 C15 C16 C17 178.6(3) .
C21 C16 C17 C18 0.3(6) .
C15 C16 C17 C18 -179.6(4) .
C16 C17 C18 C19 -0.5(6) .
C17 C18 C19 C20 0.6(6) .
C17 C18 C19 C22 179.5(4) .
C18 C19 C20 C21 -0.6(6) .
C22 C19 C20 C21 -179.5(4) .
C17 C16 C21 C20 -0.3(6) .
C15 C16 C21 C20 179.6(4) .
C19 C20 C21 C16 0.4(7) .
C23 N1 C22 C19 80.8(4) .
C30 N1 C22 C19 -81.7(4) .
C20 C19 C22 N1 2.6(5) .
C18 C19 C22 N1 -176.3(3) .
C30 N1 C23 C24 0.0(4) .
C22 N1 C23 C24 -164.9(3) .
C30 N1 C23 C28 -179.3(4) .
C22 N1 C23 C28 15.8(7) .
N1 C23 C24 C25 -177.4(3) .
C28 C23 C24 C25 2.0(6) .
N1 C23 C24 C31 0.9(4) .
C28 C23 C24 C31 -179.7(4) .
C23 C24 C25 C26 -1.3(6) .
C31 C24 C25 C26 -179.1(4) .
C24 C25 C26 C27 0.4(6) .
C24 C25 C26 C29 -179.4(4) .
C25 C26 C27 C28 -0.1(7) .
C29 C26 C27 C28 179.7(4) .
C26 C27 C28 C23 0.7(7) .
N1 C23 C28 C27 177.6(4) .
C24 C23 C28 C27 -1.6(6) .
Co2 O3 C29 O4 6.4(4) 2
Co2 O3 C29 C26 -171.3(3) 2
Co2 O4 C29 O3 -6.5(4) 2
Co2 O4 C29 C26 171.2(3) 2
C25 C26 C29 O3 159.2(4) .
C27 C26 C29 O3 -20.6(6) .
C25 C26 C29 O4 -18.5(6) .
C27 C26 C29 O4 161.7(4) .
C23 N1 C30 C35 176.8(4) .
C22 N1 C30 C35 -18.1(6) .
C23 N1 C30 C31 -1.0(4) .
C22 N1 C30 C31 164.1(3) .
C35 C30 C31 C32 3.3(6) .
N1 C30 C31 C32 -178.7(3) .
C35 C30 C31 C24 -176.4(4) .
N1 C30 C31 C24 1.6(4) .
C25 C24 C31 C32 -3.3(7) .
C23 C24 C31 C32 178.8(4) .
C25 C24 C31 C30 176.5(4) .
C23 C24 C31 C30 -1.5(4) .
C30 C31 C32 C33 -3.5(6) .
C24 C31 C32 C33 176.2(4) .
C31 C32 C33 C34 0.3(6) .
C31 C32 C33 C36 -178.7(4) .
C32 C33 C34 C35 3.3(6) .
C36 C33 C34 C35 -177.7(4) .
N1 C30 C35 C34 -177.4(4) .
C31 C30 C35 C34 0.2(6) .
C33 C34 C35 C30 -3.5(6) .
Co1 O5 C36 O6 -38.7(6) 2
Co1 O5 C36 C33 140.5(3) 2
Co2 O6 C36 O5 -17.6(11) 2_554
Co2 O6 C36 C33 163.1(7) 2_554
C32 C33 C36 O5 -31.0(6) .
C34 C33 C36 O5 150.0(4) .
C32 C33 C36 O6 148.3(4) .
C34 C33 C36 O6 -30.7(6) .
C41 N3 C37 C38 0.4(8) .
Co2 N3 C37 C38 176.6(4) 2
N3 C37 C38 C39 1.4(8) .
C37 C38 C39 C40 -3.5(9) .
C37 C38 C39 C42 178.1(5) .
C38 C39 C40 C41 4.0(11) .
C42 C39 C40 C41 -177.5(7) .
C37 N3 C41 C40 0.1(10) .
Co2 N3 C41 C40 -175.8(6) 2
C39 C40 C41 N3 -2.4(12) .
C38 C39 C42 C43 -98.8(6) .
C40 C39 C42 C43 82.9(8) .
C39 C42 C43 C44 -172.2(4) .
C42 C43 C44 C45 58.4(6) .
C43 C44 C45 C49 -106.6(5) .
C43 C44 C45 C46 69.1(6) .
C49 C45 C46 C47 1.0(7) .
C44 C45 C46 C47 -175.0(4) .
C48 N4 C47 C46 -1.2(7) .
Co1 N4 C47 C46 -175.3(4) .
C45 C46 C47 N4 0.5(7) .
C47 N4 C48 C49 0.5(7) .
Co1 N4 C48 C49 174.5(4) .
C46 C45 C49 C48 -1.7(6) .
C44 C45 C49 C48 174.2(4) .
N4 C48 C49 C45 1.0(7) .
C54 N5 C50 C51 0.1(8) .
Co1 N5 C50 C51 177.8(5) .
N5 C50 C51 C52 1.2(9) .
C50 C51 C52 C53 -1.7(8) .
C50 C51 C52 C55 179.8(6) .
C51 C52 C53 C54 1.1(7) .
C55 C52 C53 C54 179.6(5) .
C50 N5 C54 C53 -0.7(6) .
Co1 N5 C54 C53 -178.5(3) .
C52 C53 C54 N5 0.0(6) .
C53 C52 C55 C56 -74.8(9) .
C51 C52 C55 C56 103.6(8) .
C52 C55 C56 C57 -79.6(10) .
C55 C56 C57 C58 -52.1(15) .
C56 C57 C58 C62 119.5(10) .
C56 C57 C58 C59 -61.1(14) .
C62 C58 C59 C60 2.5(10) .
C57 C58 C59 C60 -176.8(6) .
C61 N6 C60 C59 -0.6(6) .
Co2 N6 C60 C59 170.4(4) 2_545
C58 C59 C60 N6 -0.9(8) .
C60 N6 C61 C62 0.4(7) .
Co2 N6 C61 C62 -171.0(4) 2_545
C59 C58 C62 C61 -2.7(9) .
C57 C58 C62 C61 176.7(6) .
N6 C61 C62 C58 1.4(9) .
C66 N8 C68 O9 -3.5(13) .
C67 N8 C68 O9 -178.0(10) .
C63 N7 C65 O10 -9(3) .
C64 N7 C65 O10 173.8(18) .
